data_1575417
loop_
_publ_author_name
'Dhara, Barun'
'Bulgarevich, Kirill'
'Takimiya, Kazuo'

_publ_section_title
;
 Radical cation salts of
 dinaphtho[2,3-b:2&#x2032;,3&#x2032;-f]thieno[3,2-b]thiophene:
 characteristic crystal structures and properties
;
_journal_issue 38
_journal_name_full CrystEngComm
_journal_page_first 6333
_journal_page_last 6340
_journal_paper_doi 10.1039/D5CE00680E
_journal_volume 27
_journal_year 2025
_chemical_formula_moiety 'C6 H5 Br, 2.5(C22 H12 S2), 2(F6 P)'
_chemical_formula_sum 'C61 H35 Br F12 P2 S5'
_chemical_formula_weight 1298.04
_space_group_crystal_system triclinic
_space_group_IT_number 2
_space_group_name_Hall '-P 1'
_space_group_name_H-M_alt 'P -1'
_atom_sites_solution_hydrogens geom
_audit_creation_date 2025-02-17
_audit_creation_method
;
Olex2 1.5-ac7-012
(compiled 2024.11.06 svn.r97f918c9 for Rigaku Oxford Diffraction, GUI svn.r7082)
;
_audit_update_record
;
2025-07-06 deposited with the CCDC.	2025-08-13 downloaded from the CCDC.
;
_cell_angle_alpha 70.7150(10)
_cell_angle_beta 85.9760(10)
_cell_angle_gamma 79.0570(10)
_cell_formula_units_Z 2
_cell_length_a 13.57690(10)
_cell_length_b 14.0578(2)
_cell_length_c 14.6788(2)
_cell_measurement_reflns_used 29471
_cell_measurement_temperature 200
_cell_measurement_theta_max 77.4930
_cell_measurement_theta_min 3.8140
_cell_volume 2596.24(6)
_computing_cell_refinement 'CrysAlisPro 1.171.43.136a (Rigaku OD, 2024)'
_computing_data_collection 'CrysAlisPro system (CCD 43.136a 64-bit (release 23-08-2024))'
_computing_data_reduction 'CrysAlisPro 1.171.43.136a (Rigaku OD, 2024)'
_computing_molecular_graphics 'Olex2 1.5-ac7-012 (Dolomanov et al., 2009)'
_computing_publication_material 'Olex2 1.5-ac7-012 (Dolomanov et al., 2009)'
_computing_structure_refinement 'SHELXL 2018/3 (Sheldrick, 2015)'
_computing_structure_solution 'SHELXT  (Sheldrick, 2015)'
_diffrn_ambient_temperature 200.00
_diffrn_detector_area_resol_mean 10.0000
_diffrn_detector_type HyPix
_diffrn_measured_fraction_theta_full 0.999
_diffrn_measured_fraction_theta_max 0.991
_diffrn_measurement_details
;
List of Runs (angles in degrees, time in seconds):

  # Type    Start    End  Width  t~exp~   \w     \q     \k     \f   Frames
#--------------------------------------------------------------------------
  1  \w   -110.00 -37.00   0.50    0.30    --  -47.91 154.00   2.00  146
  2  \w    -89.00 -20.00   0.50    0.30    --  -47.91 120.00-155.00  138
  3  \w   -120.00 -62.00   0.50    0.30    --  -47.91-154.00 -36.00  116
  4  \w     56.00 120.00   0.50    0.30    --   47.91 154.00   2.00  128
  5  \w     15.00  89.00   0.50    0.30    --   47.91-120.00 120.00  148
  6  \w     31.00 111.00   0.50    0.30    --   47.91-154.00 -36.00  160
  7  \w   -109.00 -28.00   0.50    2.00    --  -97.00 120.00-155.00  162
  8  \w   -162.00 -62.00   0.50    2.00    --  -97.00-154.00 -36.00  200
  9  \w   -166.00 -85.00   0.50    2.00    --  -97.00-120.00 120.00  162
 10  \w   -132.00 -37.00   0.50    2.00    --  -97.00 154.00   2.00  190
 11  \w     37.00 109.00   0.50    2.00    --  106.00-120.00 120.00  144
 12  \w     80.00 175.00   0.50    2.00    --  106.00 120.00-155.00  190
 13  \w     34.00 132.00   0.50    2.00    --  106.00-154.00 -36.00  196
 14  \w     56.00 162.00   0.50    2.00    --  106.00 154.00   2.00  212
 15  \w    -31.00  26.00   0.50    0.30    --  -47.91  19.00-150.00  114
 16  \w    -31.00  26.00   0.50    0.30    --  -47.91  19.00-180.00  114
 17  \w    -31.00  26.00   0.50    0.30    --  -47.91  19.00  60.00  114
 18  \w    -45.00  25.00   0.50    0.30    --  -47.91  37.00 120.00  140
 19  \w    -24.00  27.00   0.50    0.30    --   47.91 -19.00 -30.00  102
 20  \w    -23.00  41.00   0.50    0.30    --   47.91 -37.00-150.00  128
 21  \w   -169.00 -85.00   0.50    2.00    --  -97.00 -54.00-169.66  168
 22  \w     37.00 112.00   0.50    2.00    --  106.00-125.00  90.00  150
 23  \w     34.00 100.00   0.50    2.00    --  106.00 -77.00 -30.00  132
 24  \w     34.00 100.00   0.50    2.00    --  106.00 -77.00 -90.00  132
 25  \w     34.00 106.00   0.50    2.00    --  106.00 -94.00 -30.00  144
 26  \w     37.00 112.00   0.50    2.00    --  106.00-125.00  30.00  150
 27  \w     98.00 175.00   0.50    2.00    --  106.00  15.00 -90.00  154
 28  \w     34.00 106.00   0.50    2.00    --  106.00 -94.00-120.00  144
 29  \w     37.00 112.00   0.50    2.00    --  106.00-125.00-150.00  150
 30  \w     37.00 112.00   0.50    2.00    --  106.00-125.00-150.00  150
 31  \w     97.00 175.00   0.50    2.00    --  106.00  45.00   0.00  156
 32  \w     76.00 175.00   0.50    2.00    --  106.00 125.00-180.00  198
 33  \w     34.00 106.00   0.50    2.00    --  106.00 -94.00 -60.00  144
 34  \w     34.00 100.00   0.50    2.00    --  106.00 -77.00  90.00  132
 35  \w     34.00 106.00   0.50    2.00    --  106.00 -94.00-180.00  144
 36  \w     34.00 100.00   0.50    2.00    --  106.00 -77.00-180.00  132
 37  \w     37.00 112.00   0.50    2.00    --  106.00-125.00 -90.00  150
 38  \w     98.00 175.00   0.50    2.00    --  106.00  15.00-180.00  154
 39  \w     34.00 106.00   0.50    2.00    --  106.00 -94.00 120.00  144
 40  \w     34.00 106.00   0.50    2.00    --  106.00 -94.00 120.00  144
 41  \w     98.00 175.00   0.50    2.00    --  106.00  30.00  60.00  154
 42  \w     34.00 106.00   0.50    2.00    --  106.00 -94.00 -90.00  144
 43  \w     34.00 100.00   0.50    2.00    --  106.00 -77.00  30.00  132
 44  \w     34.00 106.00   0.50    2.00    --  106.00 -94.00 150.00  144
 45  \w     76.00 175.00   0.50    2.00    --  106.00 125.00-180.00  198
 46  \w     34.00  69.00   0.50    2.00    --  106.00 -61.00-180.00   70
 47  \w     34.00 100.00   0.50    2.00    --  106.00 -77.00 -60.00  132
 48  \w     85.00 175.00   0.50    2.00    --  106.00  77.00  60.00  180
 49  \w     37.00 112.00   0.50    2.00    --  106.00-125.00  60.00  150
 50  \w     37.00 112.00   0.50    2.00    --  106.00-125.00  60.00  150
 51  \w     98.00 175.00   0.50    2.00    --  106.00  15.00-150.00  154
 52  \w     37.00 112.00   0.50    2.00    --  106.00-125.00 150.00  150
 53  \w     37.00 112.00   0.50    2.00    --  106.00-125.00 150.00  150
 54  \w     85.00 175.00   0.50    2.00    --  106.00  77.00 -60.00  180
 55  \w     98.00 175.00   0.50    2.00    --  106.00  15.00  60.00  154
 56  \w     34.00 100.00   0.50    2.00    --  106.00 -77.00-150.00  132
 57  \w     85.00 175.00   0.50    2.00    --  106.00  77.00  60.00  180
 58  \w     92.00 175.00   0.50    2.00    --  106.00  61.00 -30.00  166
 59  \w     92.00 175.00   0.50    2.00    --  106.00  61.00 -30.00  166
 60  \w     34.00 100.00   0.50    2.00    --  106.00 -77.00   0.00  132
 61  \w     76.00 175.00   0.50    2.00    --  106.00 125.00  90.00  198
 62  \w     76.00 175.00   0.50    2.00    --  106.00 125.00-120.00  198
 63  \w     98.00 175.00   0.50    2.00    --  106.00  15.00   0.00  154
 64  \w     76.00 175.00   0.50    2.00    --  106.00 125.00  30.00  198
 65  \w     76.00 175.00   0.50    2.00    --  106.00 125.00  30.00  198
 66  \w     34.00 106.00   0.50    2.00    --  106.00 -94.00  90.00  144
 67  \w     37.00 112.00   0.50    2.00    --  106.00-125.00-120.00  150
 68  \w     98.00 175.00   0.50    2.00    --  106.00  30.00-150.00  154
 69  \w     98.00 175.00   0.50    2.00    --  106.00  30.00   0.00  154
 70  \w     97.00 175.00   0.50    2.00    --  106.00  45.00 -90.00  156
 71  \w     97.00 175.00   0.50    2.00    --  106.00  45.00 -60.00  156
 72  \w     92.00 175.00   0.50    2.00    --  106.00  61.00-120.00  166
 73  \w     85.00 154.00   0.50    2.00    --  106.00  77.00  30.00  138
 74  \w    133.00 175.00   0.50    2.00    --  106.00  77.00  30.00   84
 75  \w     86.00 130.00   0.50    2.00    --  106.00  77.00 150.00   88
 76  \w    130.00 172.00   0.50    2.00    --  106.00 125.00 -60.00   84
 77  \w     39.00  64.00   0.50    2.00    --  106.00 -61.00 120.00   50
 78  \w    116.00 149.00   0.50    2.00    --  106.00  45.00 120.00   66
;
_diffrn_measurement_device 'four-circle diffractometer'
_diffrn_measurement_device_type 'ROD, Synergy Custom DW system, HyPix'
_diffrn_measurement_method '\w scans'
_diffrn_radiation_type CuK\a
_diffrn_radiation_wavelength 1.54184
_diffrn_reflns_av_unetI/netI 0.0181
_diffrn_reflns_Laue_measured_fraction_full 0.999
_diffrn_reflns_Laue_measured_fraction_max 0.991
_diffrn_reflns_limit_h_max 17
_diffrn_reflns_limit_h_min -17
_diffrn_reflns_limit_k_max 17
_diffrn_reflns_limit_k_min -17
_diffrn_reflns_limit_l_max 18
_diffrn_reflns_limit_l_min -18
_diffrn_reflns_number 20949
_diffrn_reflns_point_group_measured_fraction_full 0.999
_diffrn_reflns_point_group_measured_fraction_max 0.991
_diffrn_reflns_theta_full 67.684
_diffrn_reflns_theta_max 78.379
_diffrn_reflns_theta_min 3.190
_exptl_absorpt_coefficient_mu 4.306
_exptl_absorpt_correction_T_max 1.00000
_exptl_absorpt_correction_T_min 0.86036
_exptl_absorpt_correction_type multi-scan
_exptl_absorpt_process_details
;
CrysAlisPro 1.171.43.136a (Rigaku Oxford Diffraction, 2024)
Empirical absorption correction using spherical harmonics,
implemented in SCALE3 ABSPACK scaling algorithm.
;
_exptl_crystal_colour black
_exptl_crystal_colour_primary black
_exptl_crystal_density_diffrn 1.660
_exptl_crystal_description needle
_exptl_crystal_F_000 1308
_refine_diff_density_max 1.790
_refine_diff_density_min -0.872
_refine_diff_density_rms 0.094
_refine_ls_extinction_method none
_refine_ls_goodness_of_fit_ref 1.025
_refine_ls_hydrogen_treatment constr
_refine_ls_matrix_type full
_refine_ls_number_parameters 731
_refine_ls_number_reflns 20949
_refine_ls_number_restraints 0
_refine_ls_restrained_S_all 1.025
_refine_ls_R_factor_all 0.0768
_refine_ls_R_factor_gt 0.0684
_refine_ls_shift/su_max 0.000
_refine_ls_shift/su_mean 0.000
_refine_ls_structure_factor_coef Fsqd
_refine_ls_weighting_details 'w=1/[\s^2^(Fo^2^)+(0.1217P)^2^+2.3257P] where P=(Fo^2^+2Fc^2^)/3'
_refine_ls_weighting_scheme calc
_refine_ls_wR_factor_gt 0.1906
_refine_ls_wR_factor_ref 0.1990
_reflns_Friedel_coverage 0.000
_reflns_number_gt 17935
_reflns_number_total 20949
_reflns_threshold_expression 'I > 2\s(I)'
_twin_special_details
;
Component 2 rotated by 179.9980\% 
around [-0.00 -0.00 1.00] (reciprocal) or [-0.01 -0.33 0.95] (direct)
;
_cod_data_source_file d5ce00680e2.cif
_cod_data_source_block dntt-pf6-bb-200k
_cod_depositor_comments 'Adding full bibliography for 1575411--1575428.cif.'
_cod_database_code 1575417
_shelx_shelxl_version_number 2018/3
_chemical_oxdiff_formula 'C H S Br P F'
_shelx_space_group_comment
;
The symmetry employed for this shelxl refinement is uniquely defined
by the following loop, which should always be used as a source of
symmetry information in preference to the above space-group names.
They are only intended as comments.
;
_olex2_refinement_description
;
1. Twinned data refinement
 Scales: 0.5681(11)
 0.4319(11)
2. Fixed Uiso
 At 1.2 times of:
  All C(H) groups
3.a Aromatic/amide H refined with riding coordinates:
 C29(H29), C53(H53), C27(H27), C11(H11), C35(H35), C46(H46), C22(H22),
 C42(H42), C18(H18), C51(H51), C37(H37), C24(H24), C25(H25), C13(H13), C63(H63),
  C26(H26), C14(H14), C15(H15), C65(H65), C6(H6), C48(H48), C38(H38), C39(H39),
 C62(H62), C16(H16), C60(H60), C49(H49), C40(H40), C50(H50), C61(H61), C58(H58),
  C2(H2), C5(H5), C3(H3), C4(H4)
;
_olex2_submission_special_instructions 'No special instructions were received'
_oxdiff_exptl_absorpt_empirical_details
;
Empirical correction (ABSPACK) includes:
- Absorption correction using spherical harmonics
- Frame scaling
;
_oxdiff_exptl_absorpt_empirical_full_max 1.446
_oxdiff_exptl_absorpt_empirical_full_min 0.732
_oxdiff_twin_integration_method simultaneous
_oxdiff_twin_items 2

loop_
_space_group_symop_operation_xyz
'x, y, z'
'-x, -y, -z'

loop_
_atom_site_label
_atom_site_type_symbol
_atom_site_fract_x
_atom_site_fract_y
_atom_site_fract_z
_atom_site_U_iso_or_equiv
_atom_site_adp_type
_atom_site_occupancy
_atom_site_site_symmetry_order
_atom_site_calc_flag
_atom_site_refinement_flags_posn
_atom_site_refinement_flags_adp
_atom_site_refinement_flags_occupancy
_atom_site_disorder_assembly
_atom_site_disorder_group
Br7 Br -0.20776(6) 0.36994(6) 0.22082(4) 0.0801(2) Uani 1 1 d . . . . .
S20 S 0.08431(6) 0.23969(7) 0.46988(6) 0.0320(2) Uani 1 1 d . . . . .
S31 S 0.33313(6) 0.38054(6) 0.44844(6) 0.03197(19) Uani 1 1 d . . . . .
S44 S 0.50745(6) 0.15643(7) 0.53568(6) 0.0323(2) Uani 1 1 d . . . . .
S55 S 0.25661(6) 0.01940(6) 0.55028(7) 0.0332(2) Uani 1 1 d . . . . .
S56 S -0.12408(7) 0.42835(7) 0.50745(7) 0.0379(2) Uani 1 1 d . . . . .
P68 P 0.51368(9) 0.32532(9) 0.75700(8) 0.0438(3) Uani 1 1 d . . . . .
P77 P 0.07657(9) 0.07484(9) 0.25453(8) 0.0452(3) Uani 1 1 d . . . . .
F81 F -0.0032(3) 0.0248(3) 0.3320(2) 0.0716(9) Uani 1 1 d . . . . .
F79 F 0.1557(3) 0.1264(3) 0.1791(2) 0.0766(10) Uani 1 1 d . . . . .
F78 F 0.1433(3) 0.0713(4) 0.3400(3) 0.0904(13) Uani 1 1 d . . . . .
F83 F 0.0080(3) 0.0788(4) 0.1714(3) 0.1029(15) Uani 1 1 d . . . . .
C34 C 0.3995(3) 0.1170(3) 0.4121(3) 0.0311(7) Uani 1 1 d . . . . .
F72 F 0.4699(4) 0.2363(4) 0.8342(3) 0.1095(18) Uani 1 1 d . . . . .
C10 C 0.1943(3) 0.2814(2) 0.5899(3) 0.0296(7) Uani 1 1 d . . . . .
F73 F 0.4740(4) 0.2978(5) 0.6742(3) 0.127(2) Uani 1 1 d . . . . .
C8 C 0.1828(3) 0.3000(2) 0.4246(3) 0.0291(7) Uani 1 1 d . . . . .
C29 C 0.1922(3) 0.3336(3) 0.2430(3) 0.0321(7) Uani 1 1 d . . . . .
H29 H 0.135843 0.303226 0.241449 0.039 Uiso 1 1 calc R U . . .
C32 C 0.4071(3) 0.0972(2) 0.5780(3) 0.0297(7) Uani 1 1 d . . . . .
C12 C 0.1708(3) 0.2399(3) 0.7629(3) 0.0350(8) Uani 1 1 d . . . . .
C43 C 0.4857(3) 0.1598(3) 0.4177(3) 0.0325(7) Uani 1 1 d . . . . .
F80 F 0.1306(4) -0.0358(3) 0.2603(4) 0.0981(13) Uani 1 1 d . . . . .
C19 C 0.1075(3) 0.2374(3) 0.5870(3) 0.0318(7) Uani 1 1 d . . . . .
C28 C 0.2445(3) 0.3758(3) 0.1571(3) 0.0326(7) Uani 1 1 d . . . . .
C53 C 0.3948(3) 0.0603(3) 0.7597(3) 0.0332(7) Uani 1 1 d . . . . .
H53 H 0.450164 0.091738 0.762105 0.040 Uiso 1 1 calc R U . . .
C30 C 0.2233(3) 0.3367(2) 0.3294(3) 0.0300(7) Uani 1 1 d . . . . .
C52 C 0.3442(3) 0.0158(3) 0.8455(3) 0.0349(8) Uani 1 1 d . . . . .
C54 C 0.3657(3) 0.0592(2) 0.6727(3) 0.0302(7) Uani 1 1 d . . . . .
C9 C 0.2362(3) 0.3167(2) 0.4954(3) 0.0290(7) Uani 1 1 d . . . . .
C27 C 0.2150(3) 0.3723(3) 0.0672(3) 0.0377(8) Uani 1 1 d . . . . .
H27 H 0.159240 0.341581 0.064304 0.045 Uiso 1 1 calc R U . . .
C11 C 0.2251(3) 0.2825(3) 0.6776(3) 0.0328(7) Uani 1 1 d . . . . .
H11 H 0.282083 0.311557 0.680563 0.039 Uiso 1 1 calc R U . . .
C35 C 0.3716(3) 0.1157(3) 0.3233(3) 0.0342(7) Uani 1 1 d . . . . .
H35 H 0.314494 0.087683 0.318734 0.041 Uiso 1 1 calc R U . . .
C23 C 0.3284(3) 0.4218(3) 0.1599(3) 0.0338(7) Uani 1 1 d . . . . .
C47 C 0.2607(3) -0.0300(3) 0.8405(3) 0.0355(8) Uani 1 1 d . . . . .
C66 C 0.0185(3) 0.5300(3) 0.3702(3) 0.0359(8) Uani 1 1 d . . . . .
C46 C 0.2286(3) -0.0297(3) 0.7502(3) 0.0372(8) Uani 1 1 d . . . . .
H46 H 0.171952 -0.058826 0.746545 0.045 Uiso 1 1 calc R U . . .
C67 C -0.0250(3) 0.4919(3) 0.4648(3) 0.0363(8) Uani 1 1 d . . . . .
C21 C 0.3072(3) 0.3835(3) 0.3313(3) 0.0307(7) Uani 1 1 d . . . . .
C22 C 0.3592(3) 0.4252(3) 0.2491(3) 0.0336(7) Uani 1 1 d . . . . .
H22 H 0.415087 0.455991 0.251518 0.040 Uiso 1 1 calc R U . . .
C42 C 0.5419(3) 0.1990(3) 0.3383(3) 0.0355(8) Uani 1 1 d . . . . .
H42 H 0.599434 0.225859 0.344137 0.043 Uiso 1 1 calc R U . . .
F82 F 0.0219(4) 0.1846(3) 0.2544(4) 0.1118(17) Uani 1 1 d . . . . .
C33 C 0.3553(3) 0.0820(3) 0.5058(3) 0.0302(7) Uani 1 1 d . . . . .
C17 C 0.0851(3) 0.1974(3) 0.7575(3) 0.0364(8) Uani 1 1 d . . . . .
F75 F 0.5492(5) 0.3559(6) 0.8406(3) 0.146(3) Uani 1 1 d . . . . .
C18 C 0.0536(3) 0.1971(3) 0.6680(3) 0.0354(8) Uani 1 1 d . . . . .
H18 H -0.004019 0.169435 0.664249 0.043 Uiso 1 1 calc R U . . .
C45 C 0.2812(3) 0.0134(3) 0.6687(3) 0.0325(7) Uani 1 1 d . . . . .
C51 C 0.3760(3) 0.0139(3) 0.9361(3) 0.0419(9) Uani 1 1 d . . . . .
H51 H 0.431510 0.044670 0.939792 0.050 Uiso 1 1 calc R U . . .
C37 C 0.4005(3) 0.1583(3) 0.1478(3) 0.0437(9) Uani 1 1 d . . . . .
H37 H 0.343722 0.130374 0.141718 0.052 Uiso 1 1 calc R U . . .
C24 C 0.3789(3) 0.4650(3) 0.0726(3) 0.0400(8) Uani 1 1 d . . . . .
H24 H 0.433723 0.497984 0.073029 0.048 Uiso 1 1 calc R U . . .
C25 C 0.3490(3) 0.4597(3) -0.0124(3) 0.0433(9) Uani 1 1 d . . . . .
H25 H 0.384435 0.487835 -0.070305 0.052 Uiso 1 1 calc R U . . .
C13 C 0.2018(3) 0.2369(3) 0.8541(3) 0.0410(9) Uani 1 1 d . . . . .
H13 H 0.258861 0.265132 0.858534 0.049 Uiso 1 1 calc R U . . .
C63 C 0.0140(3) 0.5731(3) 0.1040(3) 0.0436(9) Uani 1 1 d . . . . .
H63 H -0.041562 0.543544 0.098083 0.052 Uiso 1 1 calc R U . . .
C64 C 0.0416(3) 0.5707(3) 0.1967(3) 0.0375(8) Uani 1 1 d . . . . .
F70 F 0.5590(6) 0.4114(4) 0.6801(3) 0.147(3) Uani 1 1 d . . . . .
C36 C 0.4281(3) 0.1561(3) 0.2402(3) 0.0361(8) Uani 1 1 d . . . . .
C26 C 0.2677(3) 0.4137(3) -0.0156(3) 0.0427(9) Uani 1 1 d . . . . .
H26 H 0.248416 0.410860 -0.075434 0.051 Uiso 1 1 calc R U . . .
C57 C 0.1015(3) 0.5757(3) 0.3741(3) 0.0386(8) Uani 1 1 d . . . . .
C59 C 0.1257(3) 0.6156(3) 0.2038(3) 0.0386(8) Uani 1 1 d . . . . .
C14 C 0.1497(4) 0.1934(3) 0.9360(3) 0.0480(10) Uani 1 1 d . . . . .
H14 H 0.171490 0.190964 0.996947 0.058 Uiso 1 1 calc R U . . .
C15 C 0.0655(4) 0.1528(3) 0.9308(3) 0.0498(11) Uani 1 1 d . . . . .
H15 H 0.030132 0.123574 0.988363 0.060 Uiso 1 1 calc R U . . .
C65 C -0.0120(3) 0.5273(3) 0.2821(3) 0.0403(9) Uani 1 1 d . . . . .
H65 H -0.067958 0.496758 0.279590 0.048 Uiso 1 1 calc R U . . .
C6 C -0.1729(4) 0.2284(3) 0.4085(3) 0.0465(9) Uani 1 1 d . . . . .
H6 H -0.119633 0.194455 0.378812 0.056 Uiso 1 1 calc R U . . .
C41 C 0.5141(3) 0.1994(3) 0.2477(3) 0.0369(8) Uani 1 1 d . . . . .
C48 C 0.2101(3) -0.0754(3) 0.9271(3) 0.0450(9) Uani 1 1 d . . . . .
H48 H 0.152852 -0.104430 0.925013 0.054 Uiso 1 1 calc R U . . .
C38 C 0.4550(4) 0.2003(4) 0.0676(3) 0.0516(11) Uani 1 1 d . . . . .
H38 H 0.435478 0.201711 0.006219 0.062 Uiso 1 1 calc R U . . .
C39 C 0.5390(4) 0.2412(4) 0.0748(3) 0.0503(11) Uani 1 1 d . . . . .
H39 H 0.575987 0.269823 0.018099 0.060 Uiso 1 1 calc R U . . .
C62 C 0.0667(4) 0.6174(4) 0.0239(3) 0.0503(10) Uani 1 1 d . . . . .
H62 H 0.046668 0.619562 -0.037619 0.060 Uiso 1 1 calc R U . . .
C16 C 0.0324(3) 0.1542(3) 0.8437(3) 0.0431(9) Uani 1 1 d . . . . .
H16 H -0.025552 0.126273 0.841434 0.052 Uiso 1 1 calc R U . . .
C60 C 0.1801(3) 0.6593(3) 0.1180(4) 0.0483(10) Uani 1 1 d . . . . .
H60 H 0.237136 0.687971 0.121641 0.058 Uiso 1 1 calc R U . . .
C49 C 0.2436(4) -0.0776(3) 1.0145(3) 0.0522(11) Uani 1 1 d . . . . .
H49 H 0.210177 -0.109899 1.072340 0.063 Uiso 1 1 calc R U . . .
C40 C 0.5692(3) 0.2409(3) 0.1624(3) 0.0450(9) Uani 1 1 d . . . . .
H40 H 0.626995 0.268531 0.165889 0.054 Uiso 1 1 calc R U . . .
C50 C 0.3257(4) -0.0331(3) 1.0191(3) 0.0475(10) Uani 1 1 d . . . . .
H50 H 0.347328 -0.035043 1.079935 0.057 Uiso 1 1 calc R U . . .
C61 C 0.1504(4) 0.6599(4) 0.0309(4) 0.0512(11) Uani 1 1 d . . . . .
H61 H 0.186773 0.689593 -0.025778 0.061 Uiso 1 1 calc R U . . .
C58 C 0.1561(3) 0.6177(3) 0.2940(3) 0.0414(9) Uani 1 1 d . . . . .
H58 H 0.212266 0.647196 0.298254 0.050 Uiso 1 1 calc R U . . .
C1 C -0.2328(3) 0.3170(4) 0.3549(3) 0.0463(10) Uani 1 1 d . . . . .
C2 C -0.3117(4) 0.3678(4) 0.3959(5) 0.0601(13) Uani 1 1 d . . . . .
H2 H -0.353056 0.428668 0.358191 0.072 Uiso 1 1 calc R U . . .
C5 C -0.1916(5) 0.1895(4) 0.5061(4) 0.0620(14) Uani 1 1 d . . . . .
H5 H -0.150553 0.128546 0.544051 0.074 Uiso 1 1 calc R U . . .
C3 C -0.3280(4) 0.3256(5) 0.4952(5) 0.0685(17) Uani 1 1 d . . . . .
H3 H -0.381209 0.358400 0.525827 0.082 Uiso 1 1 calc R U . . .
C4 C -0.2680(5) 0.2376(5) 0.5487(4) 0.0710(17) Uani 1 1 d . . . . .
H4 H -0.279983 0.209923 0.616056 0.085 Uiso 1 1 calc R U . . .
F76 F 0.4142(7) 0.3943(6) 0.7644(5) 0.199(4) Uani 1 1 d . . . . .
F69 F 0.6118(6) 0.2543(7) 0.7522(6) 0.205(4) Uani 1 1 d . . . . .

loop_
_atom_site_aniso_label
_atom_site_aniso_U_11
_atom_site_aniso_U_22
_atom_site_aniso_U_33
_atom_site_aniso_U_23
_atom_site_aniso_U_13
_atom_site_aniso_U_12
Br7 0.1008(5) 0.0968(5) 0.0401(3) -0.0050(3) -0.0084(3) -0.0393(4)
S20 0.0286(4) 0.0341(4) 0.0350(4) -0.0131(3) -0.0002(3) -0.0065(3)
S31 0.0326(4) 0.0316(4) 0.0336(4) -0.0118(3) -0.0014(3) -0.0075(3)
S44 0.0295(4) 0.0343(4) 0.0354(4) -0.0123(3) -0.0016(3) -0.0092(3)
S55 0.0285(4) 0.0310(4) 0.0417(5) -0.0124(3) -0.0044(3) -0.0064(3)
S56 0.0334(4) 0.0354(5) 0.0490(5) -0.0178(4) -0.0052(4) -0.0069(3)
P68 0.0511(6) 0.0518(6) 0.0372(5) -0.0191(4) 0.0072(4) -0.0240(5)
P77 0.0446(6) 0.0525(6) 0.0418(6) -0.0128(5) -0.0013(4) -0.0201(5)
F81 0.0675(19) 0.091(2) 0.0612(19) -0.0154(16) 0.0076(15) -0.0464(18)
F79 0.074(2) 0.108(3) 0.0521(17) -0.0194(17) 0.0158(15) -0.045(2)
F78 0.082(2) 0.151(4) 0.059(2) -0.037(2) 0.0019(17) -0.066(3)
F83 0.099(3) 0.160(4) 0.054(2) -0.010(2) -0.0187(19) -0.071(3)
C34 0.0304(16) 0.0278(16) 0.0344(18) -0.0121(14) -0.0021(13) 0.0010(13)
F72 0.189(5) 0.117(3) 0.060(2) -0.041(2) 0.048(3) -0.112(4)
C10 0.0310(16) 0.0253(15) 0.0302(17) -0.0090(13) -0.0012(13) 0.0008(13)
F73 0.153(4) 0.223(6) 0.059(2) -0.065(3) 0.029(2) -0.137(5)
C8 0.0283(15) 0.0242(15) 0.0331(17) -0.0092(13) -0.0029(13) -0.0001(12)
C29 0.0308(16) 0.0277(16) 0.0377(18) -0.0110(14) -0.0030(14) -0.0028(13)
C32 0.0271(15) 0.0247(15) 0.0368(18) -0.0109(13) -0.0030(13) -0.0006(12)
C12 0.0405(19) 0.0300(16) 0.0293(17) -0.0094(14) 0.0000(14) 0.0059(14)
C43 0.0296(16) 0.0309(16) 0.0374(18) -0.0140(14) -0.0017(14) -0.0008(13)
F80 0.101(3) 0.078(2) 0.112(4) -0.037(2) 0.008(3) 0.000(2)
C19 0.0278(16) 0.0311(16) 0.0338(17) -0.0105(14) 0.0023(13) 0.0002(13)
C28 0.0375(18) 0.0272(16) 0.0294(17) -0.0086(13) -0.0031(14) 0.0031(13)
C53 0.0274(16) 0.0310(16) 0.0392(19) -0.0092(14) -0.0026(14) -0.0036(13)
C30 0.0329(16) 0.0229(14) 0.0305(17) -0.0071(12) -0.0007(13) 0.0013(13)
C52 0.0344(18) 0.0288(16) 0.0369(19) -0.0084(14) -0.0020(15) 0.0018(14)
C54 0.0268(15) 0.0236(15) 0.0371(18) -0.0074(13) -0.0032(13) -0.0004(12)
C9 0.0290(15) 0.0247(15) 0.0328(17) -0.0104(13) -0.0030(13) -0.0009(12)
C27 0.043(2) 0.0339(18) 0.0350(19) -0.0121(15) -0.0056(16) 0.0009(15)
C11 0.0298(16) 0.0327(17) 0.0358(18) -0.0142(14) -0.0022(14) 0.0011(13)
C35 0.0283(16) 0.0335(17) 0.042(2) -0.0168(15) -0.0058(14) 0.0023(13)
C23 0.0361(18) 0.0273(16) 0.0330(18) -0.0073(14) 0.0017(14) 0.0010(13)
C47 0.0312(17) 0.0288(16) 0.040(2) -0.0057(14) 0.0014(15) -0.0013(14)
C66 0.0369(18) 0.0266(16) 0.041(2) -0.0116(14) -0.0024(15) 0.0049(14)
C46 0.0293(17) 0.0327(17) 0.048(2) -0.0112(16) -0.0026(15) -0.0040(14)
C67 0.0317(16) 0.0287(17) 0.049(2) -0.0147(15) -0.0070(16) -0.0019(13)
C21 0.0322(16) 0.0251(15) 0.0346(18) -0.0105(13) -0.0010(14) -0.0031(13)
C22 0.0296(16) 0.0312(16) 0.0382(19) -0.0100(14) 0.0008(14) -0.0039(13)
C42 0.0320(17) 0.0302(17) 0.0407(19) -0.0089(14) -0.0001(15) -0.0014(14)
F82 0.093(3) 0.072(2) 0.159(5) -0.030(3) 0.035(3) -0.015(2)
C33 0.0255(14) 0.0252(15) 0.0398(18) -0.0120(14) -0.0038(13) 0.0000(12)
C17 0.0377(18) 0.0293(16) 0.0355(19) -0.0095(14) 0.0063(15) 0.0053(14)
F75 0.210(6) 0.230(6) 0.049(2) -0.044(3) 0.020(3) -0.169(6)
C18 0.0312(17) 0.0326(17) 0.040(2) -0.0113(15) 0.0032(15) -0.0027(14)
C45 0.0284(16) 0.0260(15) 0.0418(19) -0.0110(14) -0.0033(14) -0.0007(13)
C51 0.046(2) 0.0381(19) 0.038(2) -0.0107(16) -0.0042(17) -0.0005(16)
C37 0.040(2) 0.047(2) 0.043(2) -0.0203(18) -0.0090(17) 0.0091(17)
C24 0.0377(19) 0.0385(19) 0.040(2) -0.0102(16) 0.0057(16) -0.0047(15)
C25 0.043(2) 0.046(2) 0.0331(19) -0.0094(16) 0.0057(16) 0.0018(17)
C13 0.045(2) 0.039(2) 0.036(2) -0.0149(16) -0.0040(16) 0.0052(16)
C63 0.041(2) 0.042(2) 0.048(2) -0.0201(18) -0.0055(17) 0.0018(17)
C64 0.0371(18) 0.0294(17) 0.043(2) -0.0132(15) -0.0021(16) 0.0042(14)
F70 0.284(8) 0.165(5) 0.0458(19) -0.036(2) 0.037(3) -0.181(5)
C36 0.0345(18) 0.0359(18) 0.0359(19) -0.0163(15) -0.0047(15) 0.0088(14)
C26 0.051(2) 0.042(2) 0.0322(19) -0.0141(16) -0.0021(16) 0.0028(17)
C57 0.0336(18) 0.0315(17) 0.052(2) -0.0170(16) -0.0047(16) -0.0011(14)
C59 0.0352(18) 0.0327(18) 0.046(2) -0.0163(16) -0.0028(16) 0.0057(15)
C14 0.062(3) 0.045(2) 0.0311(19) -0.0146(17) -0.0019(18) 0.010(2)
C15 0.060(3) 0.043(2) 0.036(2) -0.0104(17) 0.0106(19) 0.0076(19)
C65 0.0356(19) 0.0322(18) 0.053(2) -0.0169(17) -0.0041(17) 0.0009(15)
C6 0.050(2) 0.046(2) 0.048(2) -0.0159(19) -0.0025(18) -0.0161(18)
C41 0.0368(18) 0.0330(17) 0.0376(19) -0.0136(15) -0.0002(15) 0.0055(14)
C48 0.040(2) 0.040(2) 0.047(2) -0.0064(17) 0.0066(18) -0.0047(16)
C38 0.056(3) 0.056(3) 0.035(2) -0.0190(19) -0.0063(18) 0.019(2)
C39 0.056(3) 0.048(2) 0.036(2) -0.0114(18) 0.0054(18) 0.011(2)
C62 0.057(3) 0.048(2) 0.043(2) -0.0196(19) -0.0028(19) 0.006(2)
C16 0.043(2) 0.041(2) 0.040(2) -0.0110(17) 0.0086(17) -0.0015(17)
C60 0.043(2) 0.039(2) 0.060(3) -0.0165(19) 0.006(2) -0.0029(17)
C49 0.058(3) 0.044(2) 0.042(2) -0.0032(18) 0.010(2) -0.001(2)
C40 0.045(2) 0.040(2) 0.043(2) -0.0112(17) 0.0036(17) 0.0031(17)
C50 0.059(3) 0.040(2) 0.036(2) -0.0067(17) -0.0022(18) -0.0017(19)
C61 0.055(3) 0.047(2) 0.046(2) -0.0147(19) 0.010(2) 0.0027(19)
C58 0.0351(19) 0.039(2) 0.050(2) -0.0163(17) -0.0022(17) -0.0017(16)
C1 0.049(2) 0.052(2) 0.045(2) -0.0170(19) -0.0046(18) -0.0219(19)
C2 0.045(2) 0.063(3) 0.085(4) -0.036(3) -0.008(2) -0.015(2)
C5 0.082(4) 0.056(3) 0.053(3) -0.012(2) -0.008(3) -0.034(3)
C3 0.049(3) 0.101(5) 0.085(4) -0.061(4) 0.023(3) -0.039(3)
C4 0.086(4) 0.092(4) 0.054(3) -0.030(3) 0.019(3) -0.059(4)
F76 0.244(9) 0.161(6) 0.111(5) -0.026(4) 0.040(5) 0.111(6)
F69 0.155(6) 0.228(8) 0.139(6) -0.012(5) 0.057(5) 0.084(6)

loop_
_atom_type_symbol
_atom_type_description
_atom_type_scat_dispersion_real
_atom_type_scat_dispersion_imag
_atom_type_scat_source
C C 0.0181 0.0091 'International Tables Vol C Tables 4.2.6.8 and 6.1.1.4'
H H 0.0000 0.0000 'International Tables Vol C Tables 4.2.6.8 and 6.1.1.4'
Br Br -0.6763 1.2805 'International Tables Vol C Tables 4.2.6.8 and 6.1.1.4'
F F 0.0727 0.0534 'International Tables Vol C Tables 4.2.6.8 and 6.1.1.4'
P P 0.2955 0.4335 'International Tables Vol C Tables 4.2.6.8 and 6.1.1.4'
S S 0.3331 0.5567 'International Tables Vol C Tables 4.2.6.8 and 6.1.1.4'

loop_
_geom_angle_atom_site_label_1
_geom_angle_atom_site_label_2
_geom_angle_atom_site_label_3
_geom_angle
_geom_angle_site_symmetry_1
_geom_angle_site_symmetry_3
_geom_angle_publ_flag
C8 S20 C19 91.38(17) . . ?
C9 S31 C21 90.94(17) . . ?
C32 S44 C43 90.77(18) . . ?
C33 S55 C45 91.05(18) . . ?
C67 S56 C57 90.27(19) . 2_566 ?
F73 P68 F72 90.9(2) . . ?
F73 P68 F75 177.6(4) . . ?
F73 P68 F70 88.7(2) . . ?
F75 P68 F72 89.0(2) . . ?
F70 P68 F72 178.6(4) . . ?
F70 P68 F75 91.5(2) . . ?
F76 P68 F72 86.9(4) . . ?
F76 P68 F73 91.7(5) . . ?
F76 P68 F75 85.9(5) . . ?
F76 P68 F70 94.4(4) . . ?
F69 P68 F72 91.5(4) . . ?
F69 P68 F73 88.6(5) . . ?
F69 P68 F75 93.8(5) . . ?
F69 P68 F70 87.2(5) . . ?
F69 P68 F76 178.4(4) . . ?
F79 P77 F81 178.6(2) . . ?
F78 P77 F81 89.13(19) . . ?
F78 P77 F79 89.90(19) . . ?
F83 P77 F81 89.6(2) . . ?
F83 P77 F79 91.3(2) . . ?
F83 P77 F78 178.5(3) . . ?
F83 P77 F82 91.4(3) . . ?
F80 P77 F81 88.5(2) . . ?
F80 P77 F79 92.6(2) . . ?
F80 P77 F78 90.1(3) . . ?
F80 P77 F83 90.7(3) . . ?
F80 P77 F82 177.2(3) . . ?
F82 P77 F81 89.6(2) . . ?
F82 P77 F79 89.3(2) . . ?
F82 P77 F78 87.8(3) . . ?
C35 C34 C43 119.4(3) . . ?
C35 C34 C33 130.8(3) . . ?
C33 C34 C43 109.8(3) . . ?
C9 C10 C19 110.1(3) . . ?
C11 C10 C19 119.4(3) . . ?
C11 C10 C9 130.4(3) . . ?
C30 C8 S20 133.1(3) . . ?
C9 C8 S20 113.5(3) . . ?
C9 C8 C30 113.3(3) . . ?
C30 C29 C28 119.8(3) . . ?
C54 C32 S44 132.7(3) . . ?
C33 C32 S44 113.7(3) . . ?
C33 C32 C54 113.6(3) . . ?
C11 C12 C17 119.8(3) . . ?
C13 C12 C11 120.9(4) . . ?
C13 C12 C17 119.2(4) . . ?
C34 C43 S44 112.6(3) . . ?
C42 C43 S44 125.5(3) . . ?
C42 C43 C34 121.9(4) . . ?
C10 C19 S20 112.0(3) . . ?
C18 C19 S20 125.9(3) . . ?
C18 C19 C10 122.1(3) . . ?
C29 C28 C27 121.0(4) . . ?
C29 C28 C23 119.7(3) . . ?
C23 C28 C27 119.3(3) . . ?
C54 C53 C52 121.2(3) . . ?
C29 C30 C8 130.0(3) . . ?
C29 C30 C21 120.0(3) . . ?
C21 C30 C8 110.0(3) . . ?
C53 C52 C47 118.6(4) . . ?
C53 C52 C51 121.4(4) . . ?
C51 C52 C47 120.0(4) . . ?
C32 C54 C45 109.9(3) . . ?
C53 C54 C32 130.5(3) . . ?
C53 C54 C45 119.5(3) . . ?
C10 C9 S31 133.9(3) . . ?
C8 C9 S31 113.1(3) . . ?
C8 C9 C10 112.9(3) . . ?
C26 C27 C28 119.7(4) . . ?
C10 C11 C12 119.3(3) . . ?
C34 C35 C36 119.8(3) . . ?
C22 C23 C28 120.0(3) . . ?
C24 C23 C28 118.8(4) . . ?
C24 C23 C22 121.2(4) . . ?
C46 C47 C52 120.6(3) . . ?
C48 C47 C52 118.6(4) . . ?
C48 C47 C46 120.8(4) . . ?
C57 C66 C67 110.8(4) . . ?
C65 C66 C67 128.7(4) . . ?
C65 C66 C57 120.5(4) . . ?
C45 C46 C47 118.6(3) . . ?
C66 C67 S56 133.2(3) . . ?
C67 C67 S56 114.1(4) 2_566 . ?
C67 C67 C66 112.7(4) 2_566 . ?
C30 C21 S31 112.6(3) . . ?
C22 C21 S31 125.9(3) . . ?
C22 C21 C30 121.5(3) . . ?
C21 C22 C23 119.0(3) . . ?
C43 C42 C41 119.4(4) . . ?
C34 C33 S55 133.8(3) . . ?
C32 C33 S55 113.0(3) . . ?
C32 C33 C34 113.1(3) . . ?
C18 C17 C12 120.6(3) . . ?
C18 C17 C16 120.5(4) . . ?
C16 C17 C12 118.9(4) . . ?
C19 C18 C17 118.7(4) . . ?
C54 C45 S55 112.4(3) . . ?
C46 C45 S55 126.2(3) . . ?
C46 C45 C54 121.4(4) . . ?
C50 C51 C52 119.5(4) . . ?
C38 C37 C36 120.4(4) . . ?
C25 C24 C23 120.3(4) . . ?
C24 C25 C26 121.1(4) . . ?
C14 C13 C12 120.2(4) . . ?
C62 C63 C64 120.6(4) . . ?
C63 C64 C59 118.7(4) . . ?
C65 C64 C63 122.8(4) . . ?
C65 C64 C59 118.5(4) . . ?
C35 C36 C37 121.4(4) . . ?
C35 C36 C41 119.7(3) . . ?
C37 C36 C41 118.9(4) . . ?
C27 C26 C25 120.7(4) . . ?
C66 C57 S56 112.1(3) . 2_566 ?
C58 C57 S56 125.4(3) . 2_566 ?
C58 C57 C66 122.4(4) . . ?
C60 C59 C64 118.8(4) . . ?
C58 C59 C64 121.7(4) . . ?
C58 C59 C60 119.5(4) . . ?
C13 C14 C15 120.7(4) . . ?
C16 C15 C14 121.2(4) . . ?
C66 C65 C64 119.3(4) . . ?
C1 C6 C5 118.8(5) . . ?
C42 C41 C36 119.7(4) . . ?
C42 C41 C40 121.7(4) . . ?
C40 C41 C36 118.6(4) . . ?
C49 C48 C47 120.2(4) . . ?
C37 C38 C39 120.8(4) . . ?
C40 C39 C38 121.2(4) . . ?
C63 C62 C61 120.8(4) . . ?
C15 C16 C17 119.7(4) . . ?
C61 C60 C59 120.1(4) . . ?
C48 C49 C50 120.9(4) . . ?
C39 C40 C41 120.1(4) . . ?
C51 C50 C49 120.8(4) . . ?
C60 C61 C62 121.0(4) . . ?
C57 C58 C59 117.6(4) . . ?
C6 C1 Br7 118.9(4) . . ?
C6 C1 C2 122.0(5) . . ?
C2 C1 Br7 119.2(4) . . ?
C1 C2 C3 117.2(5) . . ?
C4 C5 C6 120.7(6) . . ?
C4 C3 C2 120.8(5) . . ?
C5 C4 C3 120.4(5) . . ?

loop_
_geom_bond_atom_site_label_1
_geom_bond_atom_site_label_2
_geom_bond_distance
_geom_bond_site_symmetry_2
_geom_bond_publ_flag
Br7 C1 1.891(5) . ?
S20 C8 1.697(4) . ?
S20 C19 1.759(4) . ?
S31 C9 1.710(4) . ?
S31 C21 1.764(4) . ?
S44 C32 1.705(4) . ?
S44 C43 1.761(4) . ?
S55 C33 1.714(4) . ?
S55 C45 1.764(4) . ?
S56 C67 1.723(4) . ?
S56 C57 1.767(4) 2_566 ?
P68 F72 1.566(3) . ?
P68 F73 1.548(4) . ?
P68 F75 1.560(4) . ?
P68 F70 1.548(4) . ?
P68 F76 1.526(6) . ?
P68 F69 1.518(6) . ?
P77 F81 1.596(3) . ?
P77 F79 1.582(3) . ?
P77 F78 1.581(4) . ?
P77 F83 1.567(4) . ?
P77 F80 1.566(4) . ?
P77 F82 1.580(4) . ?
C34 C43 1.432(5) . ?
C34 C35 1.389(5) . ?
C34 C33 1.430(5) . ?
C10 C19 1.440(5) . ?
C10 C9 1.427(5) . ?
C10 C11 1.388(5) . ?
C8 C30 1.430(5) . ?
C8 C9 1.412(5) . ?
C29 C28 1.409(5) . ?
C29 C30 1.381(5) . ?
C32 C54 1.430(5) . ?
C32 C33 1.406(5) . ?
C12 C11 1.419(5) . ?
C12 C17 1.424(6) . ?
C12 C13 1.417(5) . ?
C43 C42 1.362(6) . ?
C19 C18 1.363(5) . ?
C28 C27 1.424(5) . ?
C28 C23 1.423(5) . ?
C53 C52 1.403(5) . ?
C53 C54 1.370(5) . ?
C30 C21 1.426(5) . ?
C52 C47 1.424(5) . ?
C52 C51 1.418(6) . ?
C54 C45 1.431(5) . ?
C27 C26 1.377(6) . ?
C35 C36 1.405(6) . ?
C23 C22 1.419(5) . ?
C23 C24 1.415(5) . ?
C47 C46 1.421(6) . ?
C47 C48 1.415(6) . ?
C66 C67 1.441(6) . ?
C66 C57 1.413(6) . ?
C66 C65 1.399(6) . ?
C46 C45 1.369(6) . ?
C67 C67 1.376(8) 2_566 ?
C21 C22 1.368(5) . ?
C42 C41 1.406(6) . ?
C17 C18 1.410(6) . ?
C17 C16 1.419(5) . ?
C51 C50 1.381(6) . ?
C37 C36 1.423(6) . ?
C37 C38 1.366(7) . ?
C24 C25 1.369(6) . ?
C25 C26 1.391(7) . ?
C13 C14 1.370(6) . ?
C63 C64 1.424(6) . ?
C63 C62 1.360(7) . ?
C64 C59 1.431(6) . ?
C64 C65 1.417(6) . ?
C36 C41 1.440(6) . ?
C57 C58 1.365(6) . ?
C59 C60 1.428(6) . ?
C59 C58 1.425(6) . ?
C14 C15 1.388(7) . ?
C15 C16 1.378(7) . ?
C6 C1 1.375(7) . ?
C6 C5 1.379(7) . ?
C41 C40 1.422(6) . ?
C48 C49 1.380(7) . ?
C38 C39 1.396(8) . ?
C39 C40 1.375(7) . ?
C62 C61 1.405(7) . ?
C60 C61 1.364(7) . ?
C49 C50 1.394(7) . ?
C1 C2 1.387(7) . ?
C2 C3 1.399(9) . ?
C5 C4 1.358(9) . ?
C3 C4 1.370(10) . ?

loop_
_twin_individual_id
_twin_individual_mass_fraction_refined
1 0.5681(11)
2 0.4319(11)
